data_7050813
loop_
_publ_author_name
'Faller, Jack W.'
'Lloret-Fillol, Julio'
'Parr, Jonathan'

_publ_section_title
;
 Complexes of elements of groups 9 and 10 with new chiral chelating
 bisphosphine monosulfide and monoselenide ligands
;
_journal_issue 7
_journal_name_full 'New Journal of Chemistry'
_journal_page_first 883
_journal_paper_doi 10.1039/b111422k
_journal_volume 26
_journal_year 2002
_chemical_formula_moiety 'C32 H29 Cl2 N P2 Pt Se '
_chemical_formula_sum 'C32 H29 Cl2 N P2 Pt Se'
_chemical_formula_weight 834.49
_space_group_IT_number 19
_symmetry_cell_setting orthorhombic
_symmetry_Int_Tables_number 19
_symmetry_space_group_name_Hall 'P 2ac 2ab'
_symmetry_space_group_name_H-M 'P 21 21 21'
_audit_creation_date 2001-06-26
_audit_creation_method 'by teXsan for Windows v1.06'
_audit_update_record
;
?
;
_cell_angle_alpha 90
_cell_angle_beta 90
_cell_angle_gamma 90
_cell_formula_units_Z 4
_cell_length_a 11.8948(4)
_cell_length_b 15.3216(5)
_cell_length_c 16.8763(6)
_cell_measurement_reflns_used 0
_cell_measurement_temperature 183.2
_cell_measurement_theta_max 0.0
_cell_measurement_theta_min 0.0
_cell_volume 3075.66(18)
_computing_cell_refinement Denzo-SMN
_computing_data_collection 'Nonius Collect'
_computing_data_reduction Denzo-SMN
_computing_publication_material 'teXsan for Windows v. 1.06 (MSC 999)'
_computing_structure_refinement 'teXsan for Windows v. 1.06 (MSC 999)'
_computing_structure_solution
;
DIRDIF92 PATTY (Beurskens, 1992)
;
_diffrn_ambient_temperature 183.2
_diffrn_measurement_device 'Nonius Kappa CCD'
_diffrn_measurement_method \w
_diffrn_orient_matrix_UB_11 0.00000
_diffrn_orient_matrix_UB_12 0.00000
_diffrn_orient_matrix_UB_13 0.00000
_diffrn_orient_matrix_UB_21 0.00000
_diffrn_orient_matrix_UB_22 0.00000
_diffrn_orient_matrix_UB_23 0.00000
_diffrn_orient_matrix_UB_31 0.00000
_diffrn_orient_matrix_UB_32 0.00000
_diffrn_orient_matrix_UB_33 0.00000
_diffrn_radiation_detector CCD
_diffrn_radiation_monochromator graphite
_diffrn_radiation_source 'X-ray tube'
_diffrn_radiation_type 'Mo K\a'
_diffrn_radiation_wavelength 0.7107
_diffrn_reflns_av_R_equivalents 0.06987
_diffrn_reflns_av_sigmaI/netI 0.112
_diffrn_reflns_limit_h_max 15
_diffrn_reflns_limit_h_min -14
_diffrn_reflns_limit_k_max 20
_diffrn_reflns_limit_k_min -20
_diffrn_reflns_limit_l_max 21
_diffrn_reflns_limit_l_min -21
_diffrn_reflns_number 17433
_diffrn_reflns_reduction_process 'Lp corrections applied'
_diffrn_reflns_theta_max 28.40
_diffrn_reflns_theta_min 1.21
_diffrn_standards_decay_% 0.00
_diffrn_standards_interval_count 0
_diffrn_standards_number 0
_exptl_absorpt_coefficient_mu 6.028
_exptl_absorpt_correction_T_max 0.507
_exptl_absorpt_correction_T_min 0.327
_exptl_absorpt_correction_type multi-scan
_exptl_absorpt_process_details
;
multi-scan from symmetry-related measurements (Blessing 1995)
SORTAV  R.H Blessing,  Acta Cryst., A51, 33-37 (1995),
     J. Appl. Cryst., 30, 421-426 (1997).
;
_exptl_crystal_colour yellow
_exptl_crystal_density_diffrn 1.802
_exptl_crystal_density_meas ?
_exptl_crystal_description prism
_exptl_crystal_F_000 1616.00
_exptl_crystal_size_max 0.17
_exptl_crystal_size_mid 0.12
_exptl_crystal_size_min 0.12
_refine_diff_density_max 1.12
_refine_diff_density_min -1.33
_refine_ls_abs_structure_details 'Wrong R = 0.0555; Rw = 0.0632'
_refine_ls_extinction_method none
_refine_ls_goodness_of_fit_all 0.920
_refine_ls_goodness_of_fit_ref 0.920
_refine_ls_hydrogen_treatment noref
_refine_ls_matrix_type full
_refine_ls_number_constraints 0
_refine_ls_number_parameters 352
_refine_ls_number_reflns 2641
_refine_ls_number_restraints 0
_refine_ls_R_factor_all 0.037
_refine_ls_R_factor_gt 0.037
_refine_ls_shift/su_max 0.0000
_refine_ls_shift/su_mean 0.0000
_refine_ls_structure_factor_coef F
_refine_ls_weighting_details 'w = 1/[\s^2^(Fo) + 0.00002|Fo|^2^]'
_refine_ls_weighting_scheme sigma
_refine_ls_wR_factor_all 0.039
_refine_ls_wR_factor_ref 0.039
_reflns_number_gt 2641
_reflns_number_total 8171
_reflns_threshold_expression I>3.00\s(I)
_cod_data_source_file b111422k.txt
_cod_data_source_block '_2123PtCl2[(S)PhMeHCN-PSe]'
_cod_depositor_comments
;
The following automatic conversions were performed:
'_exptl_absorpt_correction_type' value 'multiscan' changed to 'multi-scan'
according to '/home/saulius/struct/CIF-dictionaries/cif_core.dic'
dictionary named 'cif_core.dic' version 2.4.1 from 2010-06-29.

Automatic conversion script
Id: cif_fix_enum 1527 2010-12-29 10:47:43Z saulius 
;
_cod_original_cell_volume 3075.7(2)
_cod_original_sg_symbol_H-M 'P 21 21 21 '
_cod_original_formula_sum 'C32 H29 Cl2 N P2 Pt Se '
_cod_database_code 7050813

loop_
_symmetry_equiv_pos_as_xyz
'   +x,   +y,   +z'
'1/2-x,   -y,1/2+z'
'1/2+x,1/2-y,   -z'
'   -x,1/2+y,1/2-z'

loop_
_atom_site_label
_atom_site_fract_x
_atom_site_fract_y
_atom_site_fract_z
_atom_site_U_iso_or_equiv
_atom_site_occupancy
_atom_site_refinement_flags
_atom_site_adp_type
_atom_site_calc_flag
_atom_site_calc_attached_atom
Pt(1) 0.72106(4) 0.10416(3) 0.39547(3) 0.02381(11) 1.000 . Uani d ?
Se(1) 0.55519(11) 0.17937(8) 0.35833(8) 0.0279(3) 1.000 . Uani d ?
Cl(1) 0.8874(3) 0.0393(2) 0.4349(2) 0.0398(10) 1.000 . Uani d ?
Cl(2) 0.8219(3) 0.2228(2) 0.3494(2) 0.0329(9) 1.000 . Uani d ?
P(1) 0.6274(3) -0.0015(2) 0.4475(2) 0.0261(9) 1.000 . Uani d ?
P(2) 0.4424(3) 0.0714(2) 0.3575(2) 0.0228(8) 1.000 . Uani d ?
N(1) 0.4849(9) 0.0049(6) 0.4314(6) 0.027(3) 1.000 . Uani d ?
C(1) 0.4090(11) -0.0558(8) 0.4785(8) 0.030(4) 1.000 . Uani d ?
C(2) 0.3597(12) -0.0102(9) 0.5515(9) 0.044(5) 1.000 . Uani d ?
C(3) 0.3168(11) -0.0993(9) 0.4305(8) 0.032(4) 1.000 . Uani d ?
C(4) 0.2073(12) -0.0704(8) 0.4269(8) 0.035(4) 1.000 . Uani d ?
C(5) 0.1273(11) -0.1150(9) 0.3836(11) 0.051(5) 1.000 . Uani d ?
C(6) 0.155(2) -0.1862(10) 0.3437(10) 0.050(5) 1.000 . Uani d ?
C(7) 0.2651(13) -0.2171(8) 0.3481(8) 0.038(4) 1.000 . Uani d ?
C(8) 0.3422(11) -0.1728(8) 0.3917(9) 0.037(4) 1.000 . Uani d ?
C(9) 0.6711(11) -0.1040(9) 0.4126(8) 0.037(4) 1.000 . Uani d ?
C(10) 0.6282(12) -0.1367(9) 0.3451(8) 0.036(4) 1.000 . Uani d ?
C(11) 0.664(1) -0.2128(10) 0.3133(10) 0.050(5) 1.000 . Uani d ?
C(12) 0.756(2) -0.2544(10) 0.3505(10) 0.066(6) 1.000 . Uani d ?
C(13) 0.809(2) -0.2226(9) 0.4183(10) 0.065(6) 1.000 . Uani d ?
C(14) 0.765(2) -0.1449(9) 0.4490(10) 0.057(5) 1.000 . Uani d ?
C(15) 0.6396(10) 0.0008(7) 0.5559(7) 0.023(3) 1.000 . Uani d ?
C(16) 0.6367(11) -0.0703(7) 0.6023(8) 0.031(3) 1.000 . Uani d ?
C(17) 0.6407(13) -0.0618(9) 0.6842(9) 0.044(5) 1.000 . Uani d ?
C(18) 0.640(1) 0.0170(10) 0.7196(8) 0.048(5) 1.000 . Uani d ?
C(19) 0.644(2) 0.0867(9) 0.6717(10) 0.057(5) 1.000 . Uani d ?
C(20) 0.645(1) 0.0792(9) 0.5903(9) 0.048(5) 1.000 . Uani d ?
C(21) 0.4447(11) 0.0189(8) 0.2612(7) 0.026(3) 1.000 . Uani d ?
C(22) 0.5342(11) 0.0374(9) 0.2094(8) 0.036(4) 1.000 . Uani d ?
C(23) 0.5421(12) -0.0087(10) 0.1405(8) 0.044(4) 1.000 . Uani d ?
C(24) 0.4626(12) -0.0682(9) 0.1182(9) 0.042(4) 1.000 . Uani d ?
C(25) 0.3739(11) -0.0855(8) 0.1702(8) 0.033(4) 1.000 . Uani d ?
C(26) 0.3653(10) -0.0418(8) 0.2417(8) 0.026(4) 1.000 . Uani d ?
C(27) 0.3071(8) 0.1145(8) 0.3772(6) 0.019(3) 1.000 . Uani d ?
C(28) 0.2165(11) 0.1079(8) 0.3242(7) 0.031(3) 1.000 . Uani d ?
C(29) 0.1126(12) 0.1460(8) 0.3411(8) 0.031(4) 1.000 . Uani d ?
C(30) 0.0991(11) 0.1896(8) 0.4128(8) 0.033(4) 1.000 . Uani d ?
C(31) 0.1913(11) 0.1980(8) 0.4643(8) 0.036(4) 1.000 . Uani d ?
C(32) 0.2936(10) 0.1614(8) 0.4463(7) 0.025(3) 1.000 . Uani d ?
H(1) 0.4557 -0.1014 0.4978 0.035 1.000 . Uiso c ?
H(2) 0.3895 -0.0361 0.5981 0.052 1.000 . Uiso c ?
H(3) 0.3789 0.0499 0.5503 0.052 1.000 . Uiso c ?
H(4) 0.2802 -0.0163 0.5513 0.052 1.000 . Uiso c ?
H(5) 0.1864 -0.0191 0.4548 0.042 1.000 . Uiso c ?
H(6) 0.0520 -0.0945 0.3824 0.061 1.000 . Uiso c ?
H(7) 0.1010 -0.2158 0.3124 0.060 1.000 . Uiso c ?
H(8) 0.2860 -0.2688 0.3207 0.046 1.000 . Uiso c ?
H(9) 0.4167 -0.1949 0.3948 0.044 1.000 . Uiso c ?
H(10) 0.5704 -0.1053 0.3188 0.043 1.000 . Uiso c ?
H(11) 0.6295 -0.2371 0.2677 0.060 1.000 . Uiso c ?
H(12) 0.7838 -0.3070 0.3280 0.080 1.000 . Uiso c ?
H(13) 0.8704 -0.2518 0.4422 0.078 1.000 . Uiso c ?
H(14) 0.7981 -0.1193 0.4946 0.069 1.000 . Uiso c ?
H(15) 0.6320 -0.1267 0.5791 0.037 1.000 . Uiso c ?
H(16) 0.6439 -0.1128 0.7161 0.052 1.000 . Uiso c ?
H(17) 0.6367 0.0228 0.7756 0.057 1.000 . Uiso c ?
H(18) 0.6472 0.1433 0.6947 0.068 1.000 . Uiso c ?
H(19) 0.6484 0.1303 0.5584 0.058 1.000 . Uiso c ?
H(20) 0.5880 0.0810 0.2221 0.043 1.000 . Uiso c ?
H(21) 0.6050 0.0009 0.1069 0.053 1.000 . Uiso c ?
H(22) 0.4674 -0.0971 0.0685 0.050 1.000 . Uiso c ?
H(23) 0.3189 -0.1277 0.1563 0.040 1.000 . Uiso c ?
H(24) 0.3048 -0.0539 0.2769 0.031 1.000 . Uiso c ?
H(25) 0.2261 0.0769 0.2759 0.037 1.000 . Uiso c ?
H(26) 0.0523 0.1422 0.3043 0.038 1.000 . Uiso c ?
H(27) 0.0281 0.2135 0.4268 0.040 1.000 . Uiso c ?
H(28) 0.1827 0.2295 0.5124 0.044 1.000 . Uiso c ?
H(29) 0.3553 0.1684 0.4815 0.030 1.000 . Uiso c ?

loop_
_atom_site_aniso_label
_atom_site_aniso_U_11
_atom_site_aniso_U_22
_atom_site_aniso_U_33
_atom_site_aniso_U_12
_atom_site_aniso_U_13
_atom_site_aniso_U_23
Pt(1) 0.0273(2) 0.0259(2) 0.0183(2) 0.0055(2) -0.0036(3) 0.0024(2)
Se(1) 0.0285(7) 0.0189(6) 0.0364(8) -0.0011(6) -0.0084(7) .0009(6)
Cl(1) 0.036(2) 0.049(2) 0.034(2) 0.014(2) -0.004(2) .005(2)
Cl(2) 0.028(2) 0.037(2) 0.034(2) 0.000(1) 0.004(2) .001(2)
P(1) 0.038(2) 0.020(2) 0.020(2) 0.006(2) -0.007(2) 0.000(2)
P(2) 0.026(2) 0.019(2) 0.023(2) -0.004(1) -0.004(2) 0.002(1)
N(1) 0.043(6) 0.019(5) 0.020(6) 0.007(5) 0.002(5) 0.001(5)
C(1) 0.041(8) 0.016(6) 0.031(8) -0.003(6) 0.001(7) .008(6)
C(2) 0.051(9) 0.043(9) 0.037(9) -0.021(8) -0.009(8) .003(8)
C(3) 0.040(8) 0.021(7) 0.035(7) -0.007(7) 0.012(6) 0.003(7)
C(4) 0.047(9) 0.032(7) 0.027(7) -0.003(7) -0.001(8) .001(6)
C(5) 0.039(8) 0.030(8) 0.085(13) -0.007(7) -0.012(9) 0.005(10)
C(6) 0.066(11) 0.028(8) 0.055(11) -0.008(8) 0.005(9) 0.007(8)
C(7) 0.052(9) 0.024(7) 0.037(8) -0.010(8) -0.001(8) 0.001(6)
C(8) 0.043(8) 0.034(7) 0.033(7) -0.009(7) 0.007(8) 0.008(8)
C(9) 0.039(7) 0.036(7) 0.038(9) 0.006(7) -0.006(6) 0.001(8)
C(10) 0.050(9) 0.036(8) 0.023(8) 0.000(7) -0.015(7) .002(6)
C(11) 0.065(11) 0.048(10) 0.038(9) 0.019(9) -0.002(9) 0.020(8)
C(12) 0.10(2) 0.041(9) 0.058(11) 0.031(10) 0.015(11) 0.021(8)
C(13) 0.11(2) 0.034(8) 0.050(11) 0.024(10) -0.004(11) .000(8)
C(14) 0.076(12) 0.041(8) 0.055(10) 0.011(9) 0.003(11) 0.003(8)
C(15) 0.027(7) 0.014(6) 0.029(7) 0.004(5) -0.018(6) .006(6)
C(16) 0.045(8) 0.027(6) 0.021(6) 0.001(6) 0.002(8) .002(7)
C(17) 0.057(10) 0.039(8) 0.035(9) 0.016(8) -0.002(9) .013(8)
C(18) 0.071(12) 0.056(10) 0.016(8) 0.009(10) -0.005(8) .003(8)
C(19) 0.10(1) 0.037(9) 0.035(9) 0.004(10) -0.004(10) 0.007(8)
C(20) 0.081(12) 0.034(8) 0.030(9) 0.008(8) -0.012(9) .004(7)
C(21) 0.032(7) 0.028(7) 0.019(7) 0.002(7) 0.000(6) 0.003(6)
C(22) 0.035(8) 0.038(8) 0.034(9) -0.014(7) 0.000(7) 0.002(7)
C(23) 0.044(9) 0.063(10) 0.025(7) -0.002(8) 0.009(7) 0.007(8)
C(24) 0.050(9) 0.042(8) 0.033(9) -0.005(7) -0.001(8) 0.015(7)
C(25) 0.039(8) 0.030(8) 0.030(7) -0.018(6) -0.005(7) 0.008(6)
C(26) 0.029(7) 0.023(7) 0.027(7) -0.002(6) 0.000(6) .007(6)
C(27) 0.017(6) 0.026(6) 0.013(6) -0.000(5) -0.004(4) 0.005(5)
C(28) 0.036(7) 0.027(6) 0.030(7) -0.009(8) 0.001(7) 0.002(7)
C(29) 0.039(8) 0.032(7) 0.024(8) -0.003(7) -0.005(7) .008(6)
C(30) 0.035(7) 0.022(7) 0.043(10) 0.003(6) -0.003(7) .002(7)
C(31) 0.042(9) 0.030(8) 0.038(8) -0.008(7) 0.009(7) .002(7)
C(32) 0.019(7) 0.028(7) 0.027(7) -0.001(6) 0.000(6) .001(6)

loop_
_atom_type_symbol
_atom_type_oxidation_number
_atom_type_number_in_cell
_atom_type_scat_dispersion_real
_atom_type_scat_dispersion_imag
_atom_type_scat_source
C 0 128 0.002 0.002
;International Tables for Crystallography
(1992, Vol. C, Table 6.1.1.2)
;
H 0 116 0.000 0.000
;International Tables for Crystallography
(1992, Vol. C, Table 6.1.1.2)
;
Cl 0 8 0.132 0.159
;International Tables for Crystallography
(1992, Vol. C, Tables 4.2.6.8 and 6.1.1.1)
;
N 0 4 0.004 0.003
;International Tables for Crystallography
(1992, Vol. C, Table 6.1.1.2)
;
P 0 8 0.090 0.095
;International Tables for Crystallography
(1992, Vol. C, Table 6.1.1.2)
;
Pt 0 4 -2.352 8.388
;International Tables for Crystallography
(1992, Vol. C, Tables 4.2.6.8 and 6.1.1.1)
;
Se 0 4 -0.178 2.223
;International Tables for Crystallography
(1992, Vol. C, Tables 4.2.6.8 and 6.1.1.1)
;

loop_
_geom_angle_atom_site_label_1
_geom_angle_atom_site_label_2
_geom_angle_atom_site_label_3
_geom_angle
_geom_angle_site_symmetry_1
_geom_angle_site_symmetry_2
_geom_angle_site_symmetry_3
_geom_angle_publ_flag
SE1 PT1 CL1 176.25(10) . . . ?
SE1 PT1 CL2 87.76(8) . . . ?
SE1 PT1 P1 92.44(9) . . . ?
CL1 PT1 CL2 89.46(12) . . . ?
CL1 PT1 P1 90.14(12) . . . ?
CL2 PT1 P1 175.43(12) . . . ?
PT1 SE1 P2 98.54(10) . . . ?
PT1 P1 N1 113.8(4) . . . ?
PT1 P1 C9 112.5(5) . . . ?
PT1 P1 C15 110.6(4) . . . ?
N1 P1 C9 106.8(6) . . . ?
N1 P1 C15 103.6(5) . . . ?
C9 P1 C15 109.2(6) . . . ?
SE1 P2 N1 106.0(4) . . . ?
SE1 P2 C21 109.9(4) . . . ?
SE1 P2 C27 106.4(4) . . . ?
N1 P2 C21 112.9(5) . . . ?
N1 P2 C27 111.0(5) . . . ?
C21 P2 C27 110.3(5) . . . ?
P1 N1 P2 116.5(6) . . . ?
P1 N1 C1 117.9(7) . . . ?
P2 N1 C1 125.3(8) . . . ?
N1 C1 C2 111.6(9) . . . ?
N1 C1 C3 114.8(10) . . . ?
N1 C1 H1 106.4 . . . no
C2 C1 C3 110.6(10) . . . ?
C2 C1 H1 106.4 . . . no
C3 C1 H1 106.4 . . . no
C1 C2 H2 109.5 . . . no
C1 C2 H3 109.5 . . . no
C1 C2 H4 109.5 . . . no
H2 C2 H3 109.5 . . . no
H2 C2 H4 109.5 . . . no
H3 C2 H4 109.5 . . . no
C1 C3 C4 124.5(11) . . . ?
C1 C3 C8 117.9(11) . . . ?
C4 C3 C8 117.6(12) . . . ?
C3 C4 C5 121.1(12) . . . ?
C3 C4 H5 119.4 . . . no
C5 C4 H5 119.4 . . . no
C4 C5 C6 120.2(14) . . . ?
C4 C5 H6 119.9 . . . no
C6 C5 H6 119.9 . . . no
C5 C6 C7 119.3(15) . . . ?
C5 C6 H7 120.4 . . . no
C7 C6 H7 120.3 . . . no
C6 C7 C8 119.6(13) . . . ?
C6 C7 H8 120.2 . . . no
C8 C7 H8 120.2 . . . no
C3 C8 C7 122.2(13) . . . ?
C3 C8 H9 118.9 . . . no
C7 C8 H9 118.9 . . . no
P1 C9 C10 120.4(11) . . . ?
P1 C9 C14 118.9(10) . . . ?
C10 C9 C14 119.9(13) . . . ?
C9 C10 C11 122.5(14) . . . ?
C9 C10 H10 118.7 . . . no
C11 C10 H10 118.7 . . . no
C10 C11 C12 117.2(14) . . . ?
C10 C11 H11 121.4 . . . no
C12 C11 H11 121.4 . . . no
C11 C12 C13 123.7(13) . . . ?
C11 C12 H12 118.2 . . . no
C13 C12 H12 118.2 . . . no
C12 C13 C14 115.8(16) . . . ?
C12 C13 H13 122.1 . . . no
C14 C13 H13 122.1 . . . no
C9 C14 C13 120.6(15) . . . ?
C9 C14 H14 119.7 . . . no
C13 C14 H14 119.7 . . . no
P1 C15 C16 124.3(9) . . . ?
P1 C15 C20 117.0(9) . . . ?
C16 C15 C20 118.5(12) . . . ?
C15 C16 C17 120.2(11) . . . ?
C15 C16 H15 119.9 . . . no
C17 C16 H15 119.9 . . . no
C16 C17 C18 121.7(12) . . . ?
C16 C17 H16 119.1 . . . no
C18 C17 H16 119.1 . . . no
C17 C18 C19 116.5(13) . . . ?
C17 C18 H17 121.7 . . . no
C19 C18 H17 121.7 . . . no
C18 C19 C20 122.3(14) . . . ?
C18 C19 H18 118.8 . . . no
C20 C19 H18 118.8 . . . no
C15 C20 C19 120.5(13) . . . ?
C15 C20 H19 119.7 . . . no
C19 C20 H19 119.7 . . . no
P2 C21 C22 118.7(9) . . . ?
P2 C21 C26 120.5(9) . . . ?
C22 C21 C26 120.7(11) . . . ?
C21 C22 C23 118.6(12) . . . ?
C21 C22 H20 120.7 . . . no
C23 C22 H20 120.7 . . . no
C22 C23 C24 122.2(13) . . . ?
C22 C23 H21 118.9 . . . no
C24 C23 H21 118.9 . . . no
C23 C24 C25 118.3(12) . . . ?
C23 C24 H22 120.8 . . . no
C25 C24 H22 120.8 . . . no
C24 C25 C26 120.9(11) . . . ?
C24 C25 H23 119.6 . . . no
C26 C25 H23 119.6 . . . no
C21 C26 C25 119.2(12) . . . ?
C21 C26 H24 120.4 . . . no
C25 C26 H24 120.4 . . . no
P2 C27 C28 123.4(8) . . . ?
P2 C27 C32 117.3(8) . . . ?
C28 C27 C32 119.2(10) . . . ?
C27 C28 C29 121.2(10) . . . ?
C27 C28 H25 119.4 . . . no
C29 C28 H25 119.4 . . . no
C28 C29 C30 118.7(12) . . . ?
C28 C29 H26 120.6 . . . no
C30 C29 H26 120.6 . . . no
C29 C30 C31 119.5(12) . . . ?
C29 C30 H27 120.3 . . . no
C31 C30 H27 120.3 . . . no
C30 C31 C32 121.1(12) . . . ?
C30 C31 H28 119.4 . . . no
C32 C31 H28 119.4 . . . no
C27 C32 C31 120.2(11) . . . ?
C27 C32 H29 119.9 . . . no
C31 C32 H29 119.9 . . . no

loop_
_geom_bond_atom_site_label_1
_geom_bond_atom_site_label_2
_geom_bond_distance
_geom_bond_site_symmetry_1
_geom_bond_site_symmetry_2
_geom_bond_publ_flag
PT1 SE1 2.3692(13) . . ?
PT1 CL1 2.313(3) . . ?
PT1 CL2 2.312(3) . . ?
PT1 P1 2.152(3) . . ?
SE1 P2 2.129(3) . . ?
P1 N1 1.720(10) . . ?
P1 C9 1.76(1) . . ?
P1 C15 1.834(12) . . ?
P2 N1 1.688(10) . . ?
P2 C21 1.814(12) . . ?
P2 C27 1.771(10) . . ?
N1 C1 1.52(1) . . ?
C1 C2 1.53(2) . . ?
C1 C3 1.52(2) . . ?
C1 H1 0.95 . . no
C2 H2 0.95 . . no
C2 H3 0.95 . . no
C2 H4 0.95 . . no
C3 C4 1.38(2) . . ?
C3 C8 1.34(2) . . ?
C4 C5 1.38(2) . . ?
C4 H5 0.95 . . no
C5 C6 1.32(2) . . ?
C5 H6 0.95 . . no
C6 C7 1.39(2) . . ?
C6 H7 0.95 . . no
C7 C8 1.36(2) . . ?
C7 H8 0.95 . . no
C8 H9 0.95 . . no
C9 C10 1.34(2) . . ?
C9 C14 1.42(2) . . ?
C10 C11 1.35(2) . . ?
C10 H10 0.95 . . no
C11 C12 1.41(2) . . ?
C11 H11 0.95 . . no
C12 C13 1.39(2) . . ?
C12 H12 0.95 . . no
C13 C14 1.40(2) . . ?
C13 H13 0.95 . . no
C14 H14 0.95 . . no
C15 C16 1.34(2) . . ?
C15 C20 1.34(2) . . ?
C16 C17 1.39(2) . . ?
C16 H15 0.95 . . no
C17 C18 1.35(2) . . ?
C17 H16 0.95 . . no
C18 C19 1.34(2) . . ?
C18 H17 0.95 . . no
C19 C20 1.38(2) . . ?
C19 H18 0.95 . . no
C20 H19 0.95 . . no
C21 C22 1.41(2) . . ?
C21 C26 1.37(2) . . ?
C22 C23 1.36(2) . . ?
C22 H20 0.95 . . no
C23 C24 1.37(2) . . ?
C23 H21 0.95 . . no
C24 C25 1.40(2) . . ?
C24 H22 0.95 . . no
C25 C26 1.38(2) . . ?
C25 H23 0.95 . . no
C26 H24 0.95 . . no
C27 C28 1.40(2) . . ?
C27 C32 1.38(1) . . ?
C28 C29 1.40(2) . . ?
C28 H25 0.95 . . no
C29 C30 1.39(2) . . ?
C29 H26 0.95 . . no
C30 C31 1.41(2) . . ?
C30 H27 0.95 . . no
C31 C32 1.37(2) . . ?
C31 H28 0.95 . . no
C32 H29 0.95 . . no

loop_
_geom_contact_atom_site_label_1
_geom_contact_atom_site_label_2
_geom_contact_distance
_geom_contact_site_symmetry_1
_geom_contact_site_symmetry_2
_geom_contact_publ_flag
C20 C31 3.58(2) . 3_556 no
C20 C30 3.58(2) . 3_556 no

loop_
_geom_torsion_atom_site_label_1
_geom_torsion_atom_site_label_2
_geom_torsion_atom_site_label_3
_geom_torsion_atom_site_label_4
_geom_torsion_site_symmetry_1
_geom_torsion_site_symmetry_2
_geom_torsion_site_symmetry_3
_geom_torsion_site_symmetry_4
_geom_torsion
_geom_torsion_publ_flag
PT1 SE1 P2 N1 . . . . 34.9(4) no
PT1 SE1 P2 C21 . . . . -87.4(4) no
PT1 SE1 P2 C27 . . . . 153.1(4) no
PT1 P1 N1 P2 . . . . 17.6(7) no
PT1 P1 N1 C1 . . . . -168.4(7) no
PT1 P1 C9 C10 . . . . -85.5(12) no
PT1 P1 C9 C14 . . . . 84.2(11) no
PT1 P1 C15 C16 . . . . -149.1(10) no
PT1 P1 C15 C20 . . . . 35.2(12) no
SE1 PT1 P1 N1 . . . . 7.0(4) no
SE1 PT1 P1 C9 . . . . 128.6(5) no
SE1 PT1 P1 C15 . . . . -109.1(4) no
SE1 P2 N1 P1 . . . . -35.4(6) no
SE1 P2 N1 C1 . . . . 151.1(8) no
SE1 P2 C21 C22 . . . . 16.2(11) no
SE1 P2 C21 C26 . . . . -168.3(9) no
SE1 P2 C27 C28 . . . . 118.9(10) no
SE1 P2 C27 C32 . . . . -56.8(10) no
CL1 PT1 SE1 P2 . . . . -155.6(15) no
CL1 PT1 P1 N1 . . . . -175.7(4) no
CL1 PT1 P1 C9 . . . . -54.1(5) no
CL1 PT1 P1 C15 . . . . 68.2(4) no
CL2 PT1 SE1 P2 . . . . 162.22(12) no
CL2 PT1 P1 N1 . . . . 99.4(15) no
CL2 PT1 P1 C9 . . . . -139.0(15) no
CL2 PT1 P1 C15 . . . . -16.7(17) no
P1 PT1 SE1 P2 . . . . -22.35(13) no
P1 N1 P2 C21 . . . . 85.0(7) no
P1 N1 P2 C27 . . . . -150.6(6) no
P1 N1 C1 C2 . . . . 97.2(10) no
P1 N1 C1 C3 . . . . -135.9(9) no
P1 C9 C10 C11 . . . . 175.7(11) no
P1 C9 C14 C13 . . . . -174.0(12) no
P1 C15 C16 C17 . . . . -176.6(11) no
P1 C15 C20 C19 . . . . 174.5(13) no
P2 N1 P1 C9 . . . . -107.1(7) no
P2 N1 P1 C15 . . . . 137.7(6) no
P2 N1 C1 C2 . . . . -89.3(12) no
P2 N1 C1 C3 . . . . 37.6(13) no
P2 C21 C22 C23 . . . . 173.4(11) no
P2 C21 C26 C25 . . . . -175.3(10) no
P2 C27 C28 C29 . . . . -177.4(9) no
P2 C27 C32 C31 . . . . 178.7(9) no
N1 P1 C9 C10 . . . . 40.0(13) no
N1 P1 C9 C14 . . . . -150.3(11) no
N1 P1 C15 C16 . . . . 88.6(12) no
N1 P1 C15 C20 . . . . -87.0(12) no
N1 P2 C21 C22 . . . . -102.0(10) no
N1 P2 C21 C26 . . . . 73.6(11) no
N1 P2 C27 C28 . . . . -126.2(10) no
N1 P2 C27 C32 . . . . 58.1(10) no
N1 C1 C3 C4 . . . . -98.1(14) no
N1 C1 C3 C8 . . . . 85.0(14) no
C1 N1 P1 C9 . . . . 66.9(9) no
C1 N1 P1 C15 . . . . -48.3(9) no
C1 N1 P2 C21 . . . . -88.5(10) no
C1 N1 P2 C27 . . . . 35.9(10) no
C1 C3 C4 C5 . . . . -178.2(13) no
C1 C3 C8 C7 . . . . 179.2(12) no
C2 C1 C3 C4 . . . . 29.3(17) no
C2 C1 C3 C8 . . . . -147.6(12) no
C3 C4 C5 C6 . . . . -0.8(22) no
C3 C8 C7 C6 . . . . -0.7(21) no
C4 C3 C8 C7 . . . . 2.0(20) no
C4 C5 C6 C7 . . . . 2.1(23) no
C5 C4 C3 C8 . . . . -1.3(20) no
C5 C6 C7 C8 . . . . -1.4(22) no
C9 P1 C15 C16 . . . . -24.9(13) no
C9 P1 C15 C20 . . . . 159.5(12) no
C9 C10 C11 C12 . . . . -4.7(22) no
C9 C14 C13 C12 . . . . 1.3(23) no
C10 C9 P1 C15 . . . . 151.4(11) no
C10 C9 C14 C13 . . . . -4.3(22) no
C10 C11 C12 C13 . . . . 1.6(25) no
C11 C10 C9 C14 . . . . 6.1(22) no
C11 C12 C13 C14 . . . . 0.0(25) no
C14 C9 P1 C15 . . . . -38.9(13) no
C15 C16 C17 C18 . . . . 4.4(23) no
C15 C20 C19 C18 . . . . 0.5(29) no
C16 C15 C20 C19 . . . . -1.4(24) no
C16 C17 C18 C19 . . . . -5.1(25) no
C17 C16 C15 C20 . . . . -1.0(21) no
C17 C18 C19 C20 . . . . 2.7(27) no
C21 P2 C27 C28 . . . . -0.2(12) no
C21 P2 C27 C32 . . . . -176.0(9) no
C21 C22 C23 C24 . . . . 4.0(22) no
C21 C26 C25 C24 . . . . 0.1(19) no
C22 C21 P2 C27 . . . . 133.2(10) no
C22 C21 C26 C25 . . . . 0.2(18) no
C22 C23 C24 C25 . . . . -3.7(22) no
C23 C22 C21 C26 . . . . -2.2(20) no
C23 C24 C25 C26 . . . . 1.6(20) no
C26 C21 P2 C27 . . . . -51.2(11) no
C27 C28 C29 C30 . . . . -1.3(19) no
C27 C32 C31 C30 . . . . -0.8(18) no
C28 C27 C32 C31 . . . . 2.7(17) no
C28 C29 C30 C31 . . . . 3.2(18) no
C29 C28 C27 C32 . . . . -1.7(18) no
C29 C30 C31 C32 . . . . -2.2(19) no
